data_1513234
loop_
_publ_author_name
'Ma, Chao'
'Gu, Jing'
'Teng, Bin'
'Zhou, Qing-Qing'
'Li, Rui'
'Chen, Ying-Chun'

_publ_section_title
;
 1-azadienes as regio- and chemoselective dienophiles in aminocatalytic
 asymmetric diels-alder reaction.
;
_journal_issue 24
_journal_name_full 'Organic letters'
_journal_page_first 6206
_journal_page_last 6209
_journal_paper_doi 10.1021/ol4030474
_journal_volume 15
_journal_year 2013
_chemical_absolute_configuration ad
_chemical_formula_sum 'C28 H25 N O3 S'
_chemical_formula_weight 455.55
_chemical_name_systematic
; 
 ? 
;
_space_group_IT_number 4
_symmetry_cell_setting monoclinic
_symmetry_space_group_name_Hall 'P 2yb'
_symmetry_space_group_name_H-M 'P 1 21 1'
_atom_sites_solution_hydrogens geom
_atom_sites_solution_primary direct
_atom_sites_solution_secondary difmap
_audit_creation_method SHELXL-97
_cell_angle_alpha 90.00
_cell_angle_beta 95.354(4)
_cell_angle_gamma 90.00
_cell_formula_units_Z 2
_cell_length_a 11.138(3)
_cell_length_b 7.0903(18)
_cell_length_c 14.392(4)
_cell_measurement_reflns_used 4101
_cell_measurement_temperature 143(2)
_cell_measurement_theta_max 29.127
_cell_measurement_theta_min 2.873
_cell_volume 1131.6(5)
_computing_cell_refinement 'CrystalClear (Rigaku Inc., 2008)'
_computing_data_collection 'CrystalClear (Rigaku Inc., 2008)'
_computing_data_reduction 'CrystalClear (Rigaku Inc., 2008)'
_computing_structure_refinement 'SHELXL-97 (Sheldrick, 1997)'
_computing_structure_solution 'SHELXS-97 (Sheldrick, 1990)'
_diffrn_ambient_temperature 143(2)
_diffrn_detector_area_resol_mean 28.5714
_diffrn_measured_fraction_theta_full 0.985
_diffrn_measured_fraction_theta_max 0.985
_diffrn_measurement_device_type AFC10/Saturn724+
_diffrn_measurement_method 'phi and omega scans'
_diffrn_radiation_monochromator graphite
_diffrn_radiation_source 'Rotating Anode'
_diffrn_radiation_type MoK\a
_diffrn_radiation_wavelength 0.71073
_diffrn_reflns_av_R_equivalents 0.0235
_diffrn_reflns_av_sigmaI/netI 0.0448
_diffrn_reflns_limit_h_max 15
_diffrn_reflns_limit_h_min -15
_diffrn_reflns_limit_k_max 9
_diffrn_reflns_limit_k_min -9
_diffrn_reflns_limit_l_max 18
_diffrn_reflns_limit_l_min -19
_diffrn_reflns_number 9930
_diffrn_reflns_theta_full 29.13
_diffrn_reflns_theta_max 29.13
_diffrn_reflns_theta_min 3.21
_diffrn_standards_decay_% 0
_diffrn_standards_interval_count 0
_diffrn_standards_interval_time 0
_diffrn_standards_number 0
_exptl_absorpt_coefficient_mu 0.174
_exptl_absorpt_correction_T_max 0.9504
_exptl_absorpt_correction_T_min 0.9179
_exptl_absorpt_correction_type multi-scan
_exptl_crystal_colour Colorless
_exptl_crystal_density_diffrn 1.337
_exptl_crystal_density_method 'not measured'
_exptl_crystal_description Chunk
_exptl_crystal_F_000 480
_exptl_crystal_size_max 0.50
_exptl_crystal_size_mid 0.34
_exptl_crystal_size_min 0.30
_refine_diff_density_max 0.245
_refine_diff_density_min -0.346
_refine_diff_density_rms 0.045
_refine_ls_abs_structure_details 'Flack H D (1983), Acta Cryst. A39, 876-881'
_refine_ls_abs_structure_Flack -0.03(5)
_refine_ls_extinction_method none
_refine_ls_goodness_of_fit_ref 1.001
_refine_ls_hydrogen_treatment mixed
_refine_ls_matrix_type full
_refine_ls_number_parameters 303
_refine_ls_number_reflns 5251
_refine_ls_number_restraints 1
_refine_ls_restrained_S_all 1.001
_refine_ls_R_factor_all 0.0419
_refine_ls_R_factor_gt 0.0374
_refine_ls_shift/su_max 0.000
_refine_ls_shift/su_mean 0.000
_refine_ls_structure_factor_coef Fsqd
_refine_ls_weighting_details 'calc w=1/[\s^2^(Fo^2^)+(0.0451P)^2^+0.1090P] where P=(Fo^2^+2Fc^2^)/3'
_refine_ls_weighting_scheme calc
_refine_ls_wR_factor_gt 0.0824
_refine_ls_wR_factor_ref 0.0858
_reflns_number_gt 4838
_reflns_number_total 5251
_reflns_threshold_expression >2sigma(I)
_cod_data_source_file ol4030474_si_002.cif
_cod_data_source_block 8h
_cod_depositor_comments
;
The following automatic conversions were performed:

'_symmetry_cell_setting' value 'Monoclinic' changed to 'monoclinic'
according to /home/saulius/struct/CIF-dictionaries/cif_core.dic
dictionary named 'cif_core.dic' version 2.4.2 from 2011-04-26.

Automatic conversion script
Id: cif_fix_values 1891 2012-01-12 08:04:46Z andrius 

The following automatic conversions were performed:

'_exptl_absorpt_correction_type' value 'Multi-scans' was replaced
with the value 'multi-scan' as specified in the replacement file
'src/cod-tools/trunk/data/replacement-values/replacement_values.lst'.

Automatic conversion script
Id: cif_fix_values 5376 2017-05-30 11:51:03Z andrius 
;
_cod_original_sg_symbol_H-M P2(1)
_cod_database_code 1513234

loop_
_symmetry_equiv_pos_as_xyz
'x, y, z'
'-x, y+1/2, -z'

loop_
_atom_site_label
_atom_site_type_symbol
_atom_site_fract_x
_atom_site_fract_y
_atom_site_fract_z
_atom_site_U_iso_or_equiv
_atom_site_adp_type
_atom_site_occupancy
_atom_site_symmetry_multiplicity
_atom_site_calc_flag
_atom_site_refinement_flags
S1 S 0.28179(4) -0.01187(6) 0.56680(3) 0.01997(10) Uani 1 1 d .
O1 O 0.40542(11) 0.4555(2) 0.50136(8) 0.0259(3) Uani 1 1 d .
O2 O 0.28650(11) -0.0371(2) 0.46828(8) 0.0296(3) Uani 1 1 d .
O3 O 0.26435(13) -0.18111(18) 0.61851(10) 0.0317(3) Uani 1 1 d .
N1 N 0.39916(13) 0.1081(2) 0.61264(10) 0.0200(3) Uani 1 1 d .
C1 C 0.17732(15) 0.1573(2) 0.59490(11) 0.0193(3) Uani 1 1 d .
C2 C 0.05251(16) 0.1411(3) 0.57966(13) 0.0258(4) Uani 1 1 d .
H2 H 0.0159 0.0352 0.5481 0.031 Uiso 1 1 calc R
C3 C -0.01597(17) 0.2846(3) 0.61211(14) 0.0286(4) Uani 1 1 d .
H3 H -0.1015 0.2782 0.6029 0.034 Uiso 1 1 calc R
C4 C 0.03944(16) 0.4391(3) 0.65843(13) 0.0277(4) Uani 1 1 d .
H4 H -0.0090 0.5370 0.6801 0.033 Uiso 1 1 calc R
C5 C 0.16446(15) 0.4523(3) 0.67334(12) 0.0223(4) Uani 1 1 d .
H5 H 0.2015 0.5577 0.7052 0.027 Uiso 1 1 calc R
C6 C 0.23424(15) 0.3077(2) 0.64063(11) 0.0185(3) Uani 1 1 d .
C7 C 0.37146(15) 0.2963(2) 0.64807(11) 0.0172(3) Uani 1 1 d .
C8 C 0.42281(14) 0.4541(2) 0.58555(11) 0.0190(3) Uani 1 1 d .
C9 C 0.50448(15) 0.5806(2) 0.64656(12) 0.0204(3) Uani 1 1 d .
H9A H 0.4594 0.6863 0.6718 0.025 Uiso 1 1 calc R
H9B H 0.5705 0.6318 0.6125 0.025 Uiso 1 1 calc R
C10 C 0.55238(14) 0.4442(2) 0.72369(11) 0.0186(3) Uani 1 1 d .
H10 H 0.6061 0.3508 0.6960 0.022 Uiso 1 1 calc R
C11 C 0.43635(14) 0.3412(2) 0.74525(11) 0.0170(3) Uani 1 1 d .
H11 H 0.3854 0.4359 0.7749 0.020 Uiso 1 1 calc R
C12 C 0.46324(15) 0.1846(2) 0.81637(11) 0.0190(3) Uani 1 1 d .
H12 H 0.5248 0.0993 0.7924 0.023 Uiso 1 1 calc R
C13 C 0.52053(17) 0.2785(3) 0.90682(12) 0.0237(4) Uani 1 1 d .
H13A H 0.4549 0.3244 0.9428 0.028 Uiso 1 1 calc R
H13B H 0.5656 0.1811 0.9450 0.028 Uiso 1 1 calc R
C14 C 0.60446(15) 0.4404(3) 0.89319(12) 0.0226(4) Uani 1 1 d .
H14 H 0.6505 0.4880 0.9470 0.027 Uiso 1 1 calc R
C15 C 0.61940(15) 0.5226(2) 0.81172(12) 0.0202(4) Uani 1 1 d .
C16 C 0.69801(15) 0.6908(3) 0.80438(12) 0.0214(4) Uani 1 1 d .
C17 C 0.70797(17) 0.8297(3) 0.87387(13) 0.0255(4) Uani 1 1 d .
H17 H 0.6688 0.8113 0.9290 0.031 Uiso 1 1 calc R
C18 C 0.77327(16) 0.9923(3) 0.86411(13) 0.0307(4) Uani 1 1 d .
H18 H 0.7786 1.0842 0.9124 0.037 Uiso 1 1 calc R
C19 C 0.83115(19) 1.0227(3) 0.78451(15) 0.0353(5) Uani 1 1 d .
H19 H 0.8744 1.1364 0.7772 0.042 Uiso 1 1 calc R
C20 C 0.82551(18) 0.8863(3) 0.71585(14) 0.0351(5) Uani 1 1 d .
H20 H 0.8665 0.9051 0.6616 0.042 Uiso 1 1 calc R
C21 C 0.76000(17) 0.7209(3) 0.72556(13) 0.0274(4) Uani 1 1 d .
H21 H 0.7575 0.6276 0.6780 0.033 Uiso 1 1 calc R
C22 C 0.35660(16) 0.0639(3) 0.83927(11) 0.0195(4) Uani 1 1 d .
C23 C 0.24645(16) 0.1432(3) 0.85745(13) 0.0244(4) Uani 1 1 d .
H23 H 0.2360 0.2760 0.8531 0.029 Uiso 1 1 calc R
C24 C 0.15170(17) 0.0313(3) 0.88180(13) 0.0265(4) Uani 1 1 d .
H24 H 0.0770 0.0885 0.8922 0.032 Uiso 1 1 calc R
C25 C 0.16465(17) -0.1639(3) 0.89120(13) 0.0252(4) Uani 1 1 d .
C26 C 0.27531(17) -0.2414(3) 0.87611(12) 0.0238(4) Uani 1 1 d .
H26 H 0.2874 -0.3733 0.8842 0.029 Uiso 1 1 calc R
C27 C 0.36954(17) -0.1296(3) 0.84929(12) 0.0216(4) Uani 1 1 d .
H27 H 0.4437 -0.1873 0.8377 0.026 Uiso 1 1 calc R
C28 C 0.06151(19) -0.2849(3) 0.91697(16) 0.0368(5) Uani 1 1 d .
H28A H 0.0889 -0.4156 0.9254 0.044 Uiso 1 1 calc R
H28B H -0.0045 -0.2792 0.8670 0.044 Uiso 1 1 calc R
H28C H 0.0331 -0.2384 0.9752 0.044 Uiso 1 1 calc R
H1N H 0.468(2) 0.094(4) 0.5794(17) 0.045(7) Uiso 1 1 d .

loop_
_atom_site_aniso_label
_atom_site_aniso_U_11
_atom_site_aniso_U_22
_atom_site_aniso_U_33
_atom_site_aniso_U_23
_atom_site_aniso_U_13
_atom_site_aniso_U_12
S1 0.01879(19) 0.0208(2) 0.02050(19) -0.00028(17) 0.00299(15) -0.00232(17)
O1 0.0255(6) 0.0351(8) 0.0172(6) 0.0030(5) 0.0019(5) -0.0059(6)
O2 0.0259(6) 0.0420(8) 0.0212(6) -0.0083(6) 0.0035(5) -0.0076(6)
O3 0.0313(8) 0.0212(7) 0.0432(8) 0.0079(6) 0.0069(6) -0.0011(6)
N1 0.0176(7) 0.0222(7) 0.0204(7) -0.0022(6) 0.0025(6) 0.0008(6)
C1 0.0169(8) 0.0236(8) 0.0175(8) 0.0040(7) 0.0016(6) -0.0010(7)
C2 0.0204(9) 0.0295(10) 0.0271(9) 0.0049(8) -0.0004(7) -0.0037(8)
C3 0.0156(9) 0.0358(11) 0.0341(10) 0.0091(9) 0.0007(8) 0.0012(8)
C4 0.0213(9) 0.0290(10) 0.0336(10) 0.0081(8) 0.0060(8) 0.0074(8)
C5 0.0205(8) 0.0218(9) 0.0249(8) 0.0039(7) 0.0045(7) 0.0012(7)
C6 0.0170(8) 0.0220(9) 0.0169(7) 0.0052(6) 0.0030(6) -0.0011(7)
C7 0.0159(8) 0.0186(8) 0.0175(8) 0.0000(6) 0.0038(6) -0.0005(6)
C8 0.0148(7) 0.0218(9) 0.0207(8) 0.0039(7) 0.0037(6) 0.0009(7)
C9 0.0187(8) 0.0212(8) 0.0216(8) 0.0023(7) 0.0032(7) -0.0017(7)
C10 0.0154(7) 0.0215(9) 0.0195(8) 0.0005(6) 0.0042(6) 0.0001(6)
C11 0.0142(7) 0.0205(8) 0.0168(7) 0.0006(6) 0.0038(6) -0.0014(6)
C12 0.0178(8) 0.0213(8) 0.0181(8) 0.0006(6) 0.0025(6) -0.0001(7)
C13 0.0253(9) 0.0284(9) 0.0176(8) 0.0016(7) 0.0024(7) -0.0029(8)
C14 0.0201(8) 0.0282(10) 0.0190(8) -0.0003(7) -0.0007(7) -0.0017(7)
C15 0.0151(7) 0.0240(9) 0.0216(8) -0.0010(6) 0.0019(6) 0.0006(6)
C16 0.0152(8) 0.0255(9) 0.0232(9) 0.0025(7) -0.0005(7) -0.0018(7)
C17 0.0209(9) 0.0307(10) 0.0251(9) -0.0026(7) 0.0019(7) -0.0024(8)
C18 0.0255(9) 0.0292(9) 0.0363(10) -0.0032(10) -0.0025(8) -0.0036(9)
C19 0.0305(11) 0.0342(12) 0.0401(11) 0.0048(9) -0.0030(9) -0.0128(9)
C20 0.0308(11) 0.0454(13) 0.0296(10) 0.0049(9) 0.0047(9) -0.0147(10)
C21 0.0223(9) 0.0360(11) 0.0241(9) -0.0021(8) 0.0032(7) -0.0051(8)
C22 0.0192(8) 0.0247(8) 0.0148(8) 0.0019(7) 0.0023(7) -0.0005(7)
C23 0.0246(9) 0.0243(9) 0.0249(9) 0.0043(7) 0.0057(8) 0.0019(8)
C24 0.0196(9) 0.0301(11) 0.0307(10) 0.0065(7) 0.0076(8) 0.0032(7)
C25 0.0220(9) 0.0308(10) 0.0228(9) 0.0040(8) 0.0016(7) -0.0048(8)
C26 0.0298(10) 0.0205(9) 0.0210(9) 0.0006(7) 0.0018(8) -0.0036(8)
C27 0.0219(9) 0.0240(9) 0.0189(8) -0.0017(7) 0.0026(7) -0.0002(7)
C28 0.0273(11) 0.0378(12) 0.0454(13) 0.0125(10) 0.0036(9) -0.0074(9)

loop_
_atom_type_symbol
_atom_type_description
_atom_type_scat_dispersion_real
_atom_type_scat_dispersion_imag
_atom_type_scat_source
C C 0.0033 0.0016 'International Tables Vol C Tables 4.2.6.8 and 6.1.1.4'
H H 0.0000 0.0000 'International Tables Vol C Tables 4.2.6.8 and 6.1.1.4'
N N 0.0061 0.0033 'International Tables Vol C Tables 4.2.6.8 and 6.1.1.4'
O O 0.0106 0.0060 'International Tables Vol C Tables 4.2.6.8 and 6.1.1.4'
S S 0.1246 0.1234 'International Tables Vol C Tables 4.2.6.8 and 6.1.1.4'

loop_
_geom_angle_atom_site_label_1
_geom_angle_atom_site_label_2
_geom_angle_atom_site_label_3
_geom_angle
O3 S1 O2 115.32(9)
O3 S1 N1 111.43(8)
O2 S1 N1 111.09(8)
O3 S1 C1 109.22(8)
O2 S1 C1 113.67(8)
N1 S1 C1 94.22(8)
C7 N1 S1 115.05(12)
C7 N1 H1N 118.4(15)
S1 N1 H1N 113.2(15)
C6 C1 C2 123.23(17)
C6 C1 S1 110.87(13)
C2 C1 S1 125.78(15)
C3 C2 C1 117.49(18)
C3 C2 H2 121.3
C1 C2 H2 121.3
C2 C3 C4 120.46(17)
C2 C3 H3 119.8
C4 C3 H3 119.8
C5 C4 C3 121.17(17)
C5 C4 H4 119.4
C3 C4 H4 119.4
C4 C5 C6 118.65(17)
C4 C5 H5 120.7
C6 C5 H5 120.7
C1 C6 C5 119.00(16)
C1 C6 C7 113.99(15)
C5 C6 C7 127.01(16)
N1 C7 C6 105.37(14)
N1 C7 C11 113.86(14)
C6 C7 C11 115.70(13)
N1 C7 C8 110.29(13)
C6 C7 C8 109.71(13)
C11 C7 C8 101.92(13)
O1 C8 C9 127.78(15)
O1 C8 C7 123.06(16)
C9 C8 C7 108.81(13)
C8 C9 C10 101.40(14)
C8 C9 H9A 111.5
C10 C9 H9A 111.5
C8 C9 H9B 111.5
C10 C9 H9B 111.5
H9A C9 H9B 109.3
C15 C10 C9 119.08(14)
C15 C10 C11 111.25(13)
C9 C10 C11 101.75(13)
C15 C10 H10 108.1
C9 C10 H10 108.1
C11 C10 H10 108.1
C12 C11 C10 111.43(14)
C12 C11 C7 120.32(14)
C10 C11 C7 104.20(12)
C12 C11 H11 106.7
C10 C11 H11 106.7
C7 C11 H11 106.7
C11 C12 C22 116.53(14)
C11 C12 C13 107.01(14)
C22 C12 C13 109.16(14)
C11 C12 H12 108.0
C22 C12 H12 108.0
C13 C12 H12 108.0
C14 C13 C12 115.54(14)
C14 C13 H13A 108.4
C12 C13 H13A 108.4
C14 C13 H13B 108.4
C12 C13 H13B 108.4
H13A C13 H13B 107.5
C15 C14 C13 125.30(16)
C15 C14 H14 117.4
C13 C14 H14 117.4
C14 C15 C16 122.31(16)
C14 C15 C10 118.89(16)
C16 C15 C10 118.79(14)
C21 C16 C17 117.36(17)
C21 C16 C15 121.19(17)
C17 C16 C15 121.37(16)
C18 C17 C16 121.55(17)
C18 C17 H17 119.2
C16 C17 H17 119.2
C17 C18 C19 120.42(19)
C17 C18 H18 119.8
C19 C18 H18 119.8
C20 C19 C18 119.38(19)
C20 C19 H19 120.3
C18 C19 H19 120.3
C19 C20 C21 120.44(19)
C19 C20 H20 119.8
C21 C20 H20 119.8
C20 C21 C16 120.81(19)
C20 C21 H21 119.6
C16 C21 H21 119.6
C27 C22 C23 117.62(18)
C27 C22 C12 120.18(17)
C23 C22 C12 122.04(17)
C24 C23 C22 121.21(17)
C24 C23 H23 119.4
C22 C23 H23 119.4
C23 C24 C25 121.04(17)
C23 C24 H24 119.5
C25 C24 H24 119.5
C26 C25 C24 117.60(17)
C26 C25 C28 121.52(18)
C24 C25 C28 120.88(18)
C25 C26 C27 121.35(18)
C25 C26 H26 119.3
C27 C26 H26 119.3
C22 C27 C26 121.12(19)
C22 C27 H27 119.4
C26 C27 H27 119.4
C25 C28 H28A 109.5
C25 C28 H28B 109.5
H28A C28 H28B 109.5
C25 C28 H28C 109.5
H28A C28 H28C 109.5
H28B C28 H28C 109.5

loop_
_geom_bond_atom_site_label_1
_geom_bond_atom_site_label_2
_geom_bond_distance
S1 O3 1.4348(14)
S1 O2 1.4349(13)
S1 N1 1.6454(16)
S1 C1 1.7447(18)
O1 C8 1.209(2)
N1 C7 1.472(2)
N1 H1N 0.94(2)
C1 C6 1.376(2)
C1 C2 1.392(2)
C2 C3 1.379(3)
C2 H2 0.9500
C3 C4 1.396(3)
C3 H3 0.9500
C4 C5 1.392(2)
C4 H4 0.9500
C5 C6 1.395(2)
C5 H5 0.9500
C6 C7 1.524(2)
C7 C11 1.546(2)
C7 C8 1.576(2)
C8 C9 1.501(2)
C9 C10 1.530(2)
C9 H9A 0.9900
C9 H9B 0.9900
C10 C15 1.515(2)
C10 C11 1.541(2)
C10 H10 1.0000
C11 C12 1.521(2)
C11 H11 1.0000
C12 C22 1.525(2)
C12 C13 1.546(2)
C12 H12 1.0000
C13 C14 1.505(2)
C13 H13A 0.9900
C13 H13B 0.9900
C14 C15 1.334(2)
C14 H14 0.9500
C15 C16 1.489(2)
C16 C21 1.398(2)
C16 C17 1.401(3)
C17 C18 1.377(3)
C17 H17 0.9500
C18 C19 1.383(3)
C18 H18 0.9500
C19 C20 1.380(3)
C19 H19 0.9500
C20 C21 1.395(3)
C20 H20 0.9500
C21 H21 0.9500
C22 C27 1.386(2)
C22 C23 1.396(2)
C23 C24 1.391(2)
C23 H23 0.9500
C24 C25 1.397(3)
C24 H24 0.9500
C25 C26 1.385(3)
C25 C28 1.507(3)
C26 C27 1.398(2)
C26 H26 0.9500
C27 H27 0.9500
C28 H28A 0.9800
C28 H28B 0.9800
C28 H28C 0.9800

loop_
_geom_torsion_atom_site_label_1
_geom_torsion_atom_site_label_2
_geom_torsion_atom_site_label_3
_geom_torsion_atom_site_label_4
_geom_torsion
O3 S1 N1 C7 -116.86(12)
O2 S1 N1 C7 113.07(13)
C1 S1 N1 C7 -4.31(13)
O3 S1 C1 C6 114.18(13)
O2 S1 C1 C6 -115.49(13)
N1 S1 C1 C6 -0.26(13)
O3 S1 C1 C2 -61.86(17)
O2 S1 C1 C2 68.47(17)
N1 S1 C1 C2 -176.30(16)
C6 C1 C2 C3 0.3(3)
S1 C1 C2 C3 175.86(14)
C1 C2 C3 C4 0.0(3)
C2 C3 C4 C5 -0.2(3)
C3 C4 C5 C6 0.3(3)
C2 C1 C6 C5 -0.2(3)
S1 C1 C6 C5 -176.40(12)
C2 C1 C6 C7 -179.27(16)
S1 C1 C6 C7 4.57(17)
C4 C5 C6 C1 0.0(2)
C4 C5 C6 C7 178.85(16)
S1 N1 C7 C6 7.05(16)
S1 N1 C7 C11 134.88(12)
S1 N1 C7 C8 -111.27(13)
C1 C6 C7 N1 -7.21(18)
C5 C6 C7 N1 173.86(15)
C1 C6 C7 C11 -133.92(16)
C5 C6 C7 C11 47.2(2)
C1 C6 C7 C8 111.51(16)
C5 C6 C7 C8 -67.4(2)
N1 C7 C8 O1 49.6(2)
C6 C7 C8 O1 -66.0(2)
C11 C7 C8 O1 170.85(16)
N1 C7 C8 C9 -124.08(15)
C6 C7 C8 C9 120.29(14)
C11 C7 C8 C9 -2.83(16)
O1 C8 C9 C10 -143.59(18)
C7 C8 C9 C10 29.70(16)
C8 C9 C10 C15 -167.57(14)
C8 C9 C10 C11 -44.94(15)
C15 C10 C11 C12 -56.53(18)
C9 C10 C11 C12 175.62(14)
C15 C10 C11 C7 172.26(13)
C9 C10 C11 C7 44.42(16)
N1 C7 C11 C12 -32.3(2)
C6 C7 C11 C12 90.02(18)
C8 C7 C11 C12 -151.03(14)
N1 C7 C11 C10 93.49(16)
C6 C7 C11 C10 -144.21(14)
C8 C7 C11 C10 -25.26(16)
C10 C11 C12 C22 -176.40(14)
C7 C11 C12 C22 -54.1(2)
C10 C11 C12 C13 61.16(17)
C7 C11 C12 C13 -176.50(14)
C11 C12 C13 C14 -37.4(2)
C22 C12 C13 C14 -164.36(15)
C12 C13 C14 C15 9.6(3)
C13 C14 C15 C16 175.78(16)
C13 C14 C15 C10 -3.1(3)
C9 C10 C15 C14 143.54(16)
C11 C10 C15 C14 25.8(2)
C9 C10 C15 C16 -35.4(2)
C11 C10 C15 C16 -153.19(15)
C14 C15 C16 C21 148.25(19)
C10 C15 C16 C21 -32.8(2)
C14 C15 C16 C17 -35.0(3)
C10 C15 C16 C17 143.88(17)
C21 C16 C17 C18 1.8(3)
C15 C16 C17 C18 -175.01(17)
C16 C17 C18 C19 0.0(3)
C17 C18 C19 C20 -1.7(3)
C18 C19 C20 C21 1.3(3)
C19 C20 C21 C16 0.6(3)
C17 C16 C21 C20 -2.1(3)
C15 C16 C21 C20 174.72(18)
C11 C12 C22 C27 138.62(17)
C13 C12 C22 C27 -100.07(19)
C11 C12 C22 C23 -46.1(2)
C13 C12 C22 C23 75.2(2)
C27 C22 C23 C24 -2.1(3)
C12 C22 C23 C24 -177.45(16)
C22 C23 C24 C25 1.7(3)
C23 C24 C25 C26 0.5(3)
C23 C24 C25 C28 -179.59(18)
C24 C25 C26 C27 -2.2(3)
C28 C25 C26 C27 177.91(18)
C23 C22 C27 C26 0.4(3)
C12 C22 C27 C26 175.87(15)
C25 C26 C27 C22 1.8(3)
